data_4340815
loop_
_publ_author_name
'Berenguer, Jes\'us R'
'Lalinde, Elena'
'Mart\'in, Antonio'
'Moreno, M. Teresa'
'Ruiz, Santiago'
'S\'anchez, Sergio'
'Shahsavari, Hamid R.'

_publ_section_title
;
 Photophysical Responses in Pt2Pb Clusters Driven by Solvent Interactions
 and Structural Changes in the Pb(II) Environment.
;
_journal_issue 16
_journal_name_full 'Inorganic chemistry'
_journal_page_first 8770
_journal_page_last 8785
_journal_paper_doi 10.1021/ic501458q
_journal_volume 53
_journal_year 2014
_chemical_formula_sum 'C49 H28 F16 N4 O Pb Pt2 S2'
_chemical_formula_weight 1654.24
_chemical_name_systematic
;
 ?
;
_space_group_IT_number 2
_symmetry_cell_setting triclinic
_symmetry_space_group_name_Hall '-P 1'
_symmetry_space_group_name_H-M 'P -1'
_atom_sites_solution_hydrogens geom
_atom_sites_solution_primary direct
_atom_sites_solution_secondary difmap
_audit_conform_dict_location ftp://ftp.iucr.org/pub/cif_core.dic
_audit_conform_dict_name cif_core.dic
_audit_conform_dict_version 2.4
_audit_creation_date 2013-09-12T12:29:23-00:00
_audit_creation_method 'WinGX routine CIF_UPDATE'
_cell_angle_alpha 110.064(3)
_cell_angle_beta 106.667(3)
_cell_angle_gamma 96.519(3)
_cell_formula_units_Z 2
_cell_length_a 11.3814(4)
_cell_length_b 14.8392(4)
_cell_length_c 16.1301(4)
_cell_measurement_reflns_used 32264
_cell_measurement_temperature 100.0(10)
_cell_measurement_theta_max 28.8205
_cell_measurement_theta_min 4.1527
_cell_volume 2382.43(15)
_computing_cell_refinement
;
        CrysAlisPro, Agilent Technologies,
        Version 1.171.35.19 (release 27-10-2011 CrysAlis171 .NET)
        (compiled Oct 27 2011,15:02:11)
;
_computing_data_collection
;
        CrysAlisPro, Agilent Technologies,
        Version 1.171.35.19 (release 27-10-2011 CrysAlis171 .NET)
        (compiled Oct 27 2011,15:02:11)
;
_computing_data_reduction
;
        CrysAlisPro, Agilent Technologies,
        Version 1.171.35.19 (release 27-10-2011 CrysAlis171 .NET)
        (compiled Oct 27 2011,15:02:11)
;
_computing_structure_refinement 'SHELXL-97 (Sheldrick, 2008)'
_diffrn_ambient_temperature 100.0(10)
_diffrn_detector_area_resol_mean 16.0655
_diffrn_measured_fraction_theta_full 0.995
_diffrn_measured_fraction_theta_max 0.9
_diffrn_measurement_device_type 'Xcalibur, Sapphire3'
_diffrn_measurement_method '\w scans'
_diffrn_orient_matrix_UB_11 0.0392093
_diffrn_orient_matrix_UB_12 0.0444225
_diffrn_orient_matrix_UB_13 0.0373469
_diffrn_orient_matrix_UB_21 -0.0538556
_diffrn_orient_matrix_UB_22 0.0141187
_diffrn_orient_matrix_UB_23 0.0093805
_diffrn_orient_matrix_UB_31 0.0065383
_diffrn_orient_matrix_UB_32 -0.0238518
_diffrn_orient_matrix_UB_33 0.031827
_diffrn_radiation_monochromator graphite
_diffrn_radiation_type MoK\a
_diffrn_radiation_wavelength 0.71073
_diffrn_reflns_av_R_equivalents 0.0291
_diffrn_reflns_av_unetI/netI 0.0244
_diffrn_reflns_limit_h_max 15
_diffrn_reflns_limit_h_min -15
_diffrn_reflns_limit_k_max 19
_diffrn_reflns_limit_k_min -18
_diffrn_reflns_limit_l_max 21
_diffrn_reflns_limit_l_min -21
_diffrn_reflns_number 51579
_diffrn_reflns_theta_full 25
_diffrn_reflns_theta_max 28.88
_diffrn_reflns_theta_min 4.16
_exptl_absorpt_coefficient_mu 9.577
_exptl_absorpt_correction_T_max 1
_exptl_absorpt_correction_T_min 0.46195
_exptl_absorpt_correction_type multi-scan
_exptl_absorpt_process_details
;
        CrysAlisPro, Agilent Technologies,
        Version 1.171.35.19 (release 27-10-2011 CrysAlis171 .NET)
        (compiled Oct 27 2011,15:02:11)
        Empirical absorption correction using spherical harmonics,
 implemented in SCALE3 ABSPACK scaling algorithm.
;
_exptl_crystal_colour yellow
_exptl_crystal_density_diffrn 2.306
_exptl_crystal_density_method 'not measured'
_exptl_crystal_description block
_exptl_crystal_F_000 1544
_exptl_crystal_size_max 0.26
_exptl_crystal_size_mid 0.22
_exptl_crystal_size_min 0.1
_refine_diff_density_max 0.956
_refine_diff_density_min -0.942
_refine_diff_density_rms 0.12
_refine_ls_extinction_method none
_refine_ls_goodness_of_fit_ref 1.031
_refine_ls_hydrogen_treatment constr
_refine_ls_matrix_type full
_refine_ls_number_parameters 676
_refine_ls_number_reflns 11270
_refine_ls_number_restraints 0
_refine_ls_restrained_S_all 1.031
_refine_ls_R_factor_all 0.0238
_refine_ls_R_factor_gt 0.0202
_refine_ls_shift/su_max 0.002
_refine_ls_shift/su_mean 0
_refine_ls_structure_factor_coef Fsqd
_refine_ls_weighting_details 'calc w=1/[\s^2^(Fo^2^)+(0.0193P)^2^+2.9087P] where P=(Fo^2^+2Fc^2^)/3'
_refine_ls_weighting_scheme calc
_refine_ls_wR_factor_gt 0.043
_refine_ls_wR_factor_ref 0.0442
_reflns_number_gt 10380
_reflns_number_total 11270
_reflns_threshold_expression >2\s(I)
_cod_data_source_file ic501458q_si_003.cif
_cod_data_source_block 6_acetone
_cod_depositor_comments 'Adding full bibliography for 4340810--4340817.cif.'
_cod_original_cell_volume 2382.43(12)
_cod_database_code 4340815

loop_
_symmetry_equiv_pos_as_xyz
'x, y, z'
'-x, -y, -z'

loop_
_atom_site_label
_atom_site_type_symbol
_atom_site_fract_x
_atom_site_fract_y
_atom_site_fract_z
_atom_site_U_iso_or_equiv
_atom_site_adp_type
_atom_site_occupancy
_atom_site_symmetry_multiplicity
_atom_site_calc_flag
_atom_site_refinement_flags
Pt1 Pt 0.395888(10) 0.541794(8) 0.275872(8) 0.01314(3) Uani 1 1 d .
Pt2 Pt 0.280217(10) 0.918543(8) 0.303160(8) 0.01317(3) Uani 1 1 d .
Pb1 Pb 0.230060(10) 0.663612(8) 0.255576(8) 0.01467(3) Uani 1 1 d .
S1 S 0.52564(7) 0.60107(6) 0.20325(6) 0.01898(16) Uani 1 1 d .
S2 S 0.41501(7) 0.83432(6) 0.37598(5) 0.01666(15) Uani 1 1 d .
N1 N 0.5025(2) 0.63604(18) 0.41485(17) 0.0140(5) Uani 1 1 d .
N2 N 0.3321(2) 0.67294(19) 0.13257(18) 0.0177(5) Uani 1 1 d .
N3 N 0.3954(2) 0.93324(18) 0.22614(17) 0.0160(5) Uani 1 1 d .
N4 N 0.2656(2) 0.73938(18) 0.43222(18) 0.0149(5) Uani 1 1 d .
C2 C 0.6057(3) 0.7079(2) 0.4427(2) 0.0185(6) Uani 1 1 d .
H2 H 0.6303 0.7215 0.3971 0.022 Uiso 1 1 calc R
C3 C 0.6764(3) 0.7620(2) 0.5360(2) 0.0215(7) Uani 1 1 d .
H3 H 0.7466 0.8122 0.5533 0.026 Uiso 1 1 calc R
C4 C 0.6416(3) 0.7407(2) 0.6039(2) 0.0217(7) Uani 1 1 d .
H4 H 0.6886 0.7758 0.6675 0.026 Uiso 1 1 calc R
C5 C 0.5364(3) 0.6666(2) 0.5758(2) 0.0181(6) Uani 1 1 d .
H5 H 0.512 0.6514 0.6207 0.022 Uiso 1 1 calc R
C6 C 0.2950(3) 0.5063(2) 0.4977(2) 0.0200(7) Uani 1 1 d .
H6 H 0.3308 0.5366 0.563 0.024 Uiso 1 1 calc R
C7 C 0.1858(3) 0.4327(2) 0.4561(2) 0.0230(7) Uani 1 1 d .
H7 H 0.1482 0.4134 0.4933 0.028 Uiso 1 1 calc R
C8 C 0.1321(3) 0.3874(3) 0.3589(2) 0.0239(7) Uani 1 1 d .
H8 H 0.0581 0.338 0.3311 0.029 Uiso 1 1 calc R
C9 C 0.1883(3) 0.4154(2) 0.3028(2) 0.0200(6) Uani 1 1 d .
H9 H 0.1518 0.3841 0.2376 0.024 Uiso 1 1 calc R
C10 C 0.2980(3) 0.4895(2) 0.3427(2) 0.0164(6) Uani 1 1 d .
C11 C 0.3518(3) 0.5356(2) 0.4421(2) 0.0157(6) Uani 1 1 d .
C12 C 0.4667(3) 0.6146(2) 0.4809(2) 0.0152(6) Uani 1 1 d .
C13 C 0.3043(3) 0.4267(2) 0.1516(2) 0.0166(6) Uani 1 1 d .
C14 C 0.1885(3) 0.4089(2) 0.0833(2) 0.0197(6) Uani 1 1 d .
C15 C 0.1342(3) 0.3222(3) 0.0039(2) 0.0218(7) Uani 1 1 d .
C16 C 0.1972(3) 0.2480(2) -0.0106(2) 0.0247(7) Uani 1 1 d .
C17 C 0.3129(3) 0.2614(2) 0.0548(2) 0.0222(7) Uani 1 1 d .
C18 C 0.3629(3) 0.3484(2) 0.1331(2) 0.0181(6) Uani 1 1 d .
C19 C 0.2684(3) 0.7095(2) 0.0729(2) 0.0197(6) Uani 1 1 d .
H19 H 0.1992 0.7334 0.0824 0.024 Uiso 1 1 calc R
C20 C 0.3008(3) 0.7133(2) -0.0019(2) 0.0195(6) Uani 1 1 d .
C21 C 0.4040(3) 0.6766(2) -0.0160(2) 0.0210(7) Uani 1 1 d .
H21 H 0.4274 0.6768 -0.0667 0.025 Uiso 1 1 calc R
C22 C 0.4707(3) 0.6404(2) 0.0452(2) 0.0183(6) Uani 1 1 d .
H22 H 0.5401 0.6161 0.0366 0.022 Uiso 1 1 calc R
C23 C 0.4341(3) 0.6399(2) 0.1214(2) 0.0157(6) Uani 1 1 d .
C24 C 0.2251(4) 0.7530(3) -0.0677(2) 0.0286(8) Uani 1 1 d .
C25 C 0.5024(3) 0.9023(2) 0.2298(2) 0.0185(6) Uani 1 1 d .
H25 H 0.5288 0.869 0.2686 0.022 Uiso 1 1 calc R
C26 C 0.5753(3) 0.9180(2) 0.1781(2) 0.0208(7) Uani 1 1 d .
H26 H 0.6485 0.895 0.1814 0.025 Uiso 1 1 calc R
C27 C 0.5365(3) 0.9686(2) 0.1217(2) 0.0240(7) Uani 1 1 d .
H27 H 0.584 0.9809 0.0868 0.029 Uiso 1 1 calc R
C28 C 0.4266(3) 1.0009(2) 0.1173(2) 0.0236(7) Uani 1 1 d .
H28 H 0.4 1.035 0.0793 0.028 Uiso 1 1 calc R
C29 C 0.1838(3) 1.0645(3) 0.1192(2) 0.0272(8) Uani 1 1 d .
H29 H 0.2187 1.0762 0.0772 0.033 Uiso 1 1 calc R
C30 C 0.0770(4) 1.0968(3) 0.1279(3) 0.0330(9) Uani 1 1 d .
H30 H 0.0404 1.1308 0.0924 0.04 Uiso 1 1 calc R
C31 C 0.0250(3) 1.0781(3) 0.1897(2) 0.0267(8) Uani 1 1 d .
H31 H -0.0466 1.1001 0.196 0.032 Uiso 1 1 calc R
C32 C 0.0788(3) 1.0267(2) 0.2429(2) 0.0228(7) Uani 1 1 d .
H32 H 0.043 1.0151 0.2844 0.027 Uiso 1 1 calc R
C33 C 0.1856(3) 0.9924(2) 0.2346(2) 0.0168(6) Uani 1 1 d .
C34 C 0.2391(3) 1.0144(2) 0.1731(2) 0.0184(6) Uani 1 1 d .
C35 C 0.3556(3) 0.9825(2) 0.1697(2) 0.0174(6) Uani 1 1 d .
C36 C 0.1634(3) 0.9104(2) 0.3746(2) 0.0153(6) Uani 1 1 d .
C37 C 0.0479(3) 0.8432(2) 0.3364(2) 0.0171(6) Uani 1 1 d .
C38 C -0.0242(3) 0.8271(2) 0.3883(2) 0.0203(7) Uani 1 1 d .
C39 C 0.0187(3) 0.8794(2) 0.4834(2) 0.0214(7) Uani 1 1 d .
C40 C 0.1312(3) 0.9500(2) 0.5255(2) 0.0195(6) Uani 1 1 d .
C41 C 0.1980(3) 0.9648(2) 0.4706(2) 0.0158(6) Uani 1 1 d .
C42 C 0.2212(3) 0.7192(2) 0.4937(2) 0.0157(6) Uani 1 1 d .
H42 H 0.1512 0.6672 0.4715 0.019 Uiso 1 1 calc R
C43 C 0.2769(3) 0.7741(2) 0.5895(2) 0.0177(6) Uani 1 1 d .
C44 C 0.3809(3) 0.8518(2) 0.6223(2) 0.0182(6) Uani 1 1 d .
H44 H 0.4203 0.8886 0.6866 0.022 Uiso 1 1 calc R
C45 C 0.4256(3) 0.8741(2) 0.5592(2) 0.0183(6) Uani 1 1 d .
H45 H 0.4944 0.9265 0.5796 0.022 Uiso 1 1 calc R
C46 C 0.3648(3) 0.8159(2) 0.4641(2) 0.0152(6) Uani 1 1 d .
C47 C 0.2301(3) 0.7487(3) 0.6579(2) 0.0245(7) Uani 1 1 d .
F1 F 0.1506(3) 0.68270(18) -0.14942(16) 0.0554(7) Uani 1 1 d .
F2 F 0.2973(2) 0.81175(19) -0.08943(17) 0.0512(7) Uani 1 1 d .
F3 F 0.1542(3) 0.8075(2) -0.03039(17) 0.0543(7) Uani 1 1 d .
F4 F 0.1303(2) 0.67220(19) 0.61596(16) 0.0484(7) Uani 1 1 d .
F5 F 0.3170(2) 0.72183(19) 0.71458(16) 0.0436(6) Uani 1 1 d .
F6 F 0.1994(3) 0.82374(18) 0.71385(18) 0.0504(7) Uani 1 1 d .
F14 F 0.11801(17) 0.47763(14) 0.09195(13) 0.0263(4) Uani 1 1 d .
F15 F 0.01947(18) 0.31030(16) -0.05793(14) 0.0322(5) Uani 1 1 d .
F16 F 0.1470(2) 0.16272(15) -0.08687(15) 0.0374(5) Uani 1 1 d .
F17 F 0.3760(2) 0.18907(14) 0.04164(15) 0.0305(5) Uani 1 1 d .
F18 F 0.47683(17) 0.35576(14) 0.19641(13) 0.0234(4) Uani 1 1 d .
F37 F 0.00114(17) 0.78569(13) 0.24255(13) 0.0235(4) Uani 1 1 d .
F38 F -0.13614(18) 0.76027(15) 0.34614(15) 0.0302(5) Uani 1 1 d .
F39 F -0.04781(19) 0.86338(16) 0.53594(15) 0.0318(5) Uani 1 1 d .
F40 F 0.17345(19) 1.00280(15) 0.61901(13) 0.0278(4) Uani 1 1 d .
F41 F 0.30759(17) 1.03539(13) 0.51652(13) 0.0221(4) Uani 1 1 d .
O1 O 0.0163(2) 0.58555(18) 0.29455(17) 0.0275(5) Uani 1 1 d .
C48 C -0.0965(3) 0.5553(2) 0.2520(2) 0.0213(7) Uani 1 1 d .
C49 C -0.1819(3) 0.5184(3) 0.2955(3) 0.0293(8) Uani 1 1 d .
H49A H -0.1322 0.521 0.3558 0.044 Uiso 1 1 calc R
H49B H -0.227 0.4515 0.2551 0.044 Uiso 1 1 calc R
H49C H -0.2409 0.5592 0.3032 0.044 Uiso 1 1 calc R
C50 C -0.1567(3) 0.5568(3) 0.1568(2) 0.0277(8) Uani 1 1 d .
H50A H -0.0927 0.5818 0.1371 0.042 Uiso 1 1 calc R
H50B H -0.2152 0.5986 0.1602 0.042 Uiso 1 1 calc R
H50C H -0.2008 0.491 0.1123 0.042 Uiso 1 1 calc R

loop_
_atom_site_aniso_label
_atom_site_aniso_U_11
_atom_site_aniso_U_22
_atom_site_aniso_U_33
_atom_site_aniso_U_23
_atom_site_aniso_U_13
_atom_site_aniso_U_12
Pt1 0.01222(5) 0.01734(6) 0.01181(6) 0.00721(5) 0.00468(4) 0.00487(4)
Pt2 0.01466(6) 0.01328(6) 0.01275(6) 0.00575(5) 0.00575(4) 0.00325(4)
Pb1 0.01301(5) 0.02004(6) 0.01266(6) 0.00712(5) 0.00537(4) 0.00583(4)
S1 0.0143(3) 0.0300(4) 0.0188(4) 0.0146(3) 0.0078(3) 0.0073(3)
S2 0.0170(3) 0.0195(4) 0.0198(4) 0.0122(3) 0.0094(3) 0.0057(3)
N1 0.0135(12) 0.0173(13) 0.0121(12) 0.0062(10) 0.0041(10) 0.0063(10)
N2 0.0189(13) 0.0189(13) 0.0154(13) 0.0058(11) 0.0072(11) 0.0048(11)
N3 0.0186(13) 0.0154(13) 0.0128(12) 0.0047(11) 0.0052(10) 0.0028(10)
N4 0.0150(12) 0.0153(13) 0.0164(13) 0.0070(11) 0.0073(10) 0.0037(10)
C2 0.0153(14) 0.0224(16) 0.0202(16) 0.0094(14) 0.0078(12) 0.0063(13)
C3 0.0165(15) 0.0214(17) 0.0207(17) 0.0049(14) 0.0025(13) 0.0036(13)
C4 0.0214(16) 0.0247(17) 0.0155(16) 0.0052(14) 0.0033(13) 0.0095(14)
C5 0.0240(16) 0.0198(16) 0.0144(15) 0.0080(13) 0.0087(13) 0.0102(13)
C6 0.0275(17) 0.0216(16) 0.0164(16) 0.0085(13) 0.0125(13) 0.0107(14)
C7 0.0294(18) 0.0234(17) 0.0255(18) 0.0139(15) 0.0171(15) 0.0078(14)
C8 0.0180(15) 0.0282(18) 0.0291(19) 0.0150(16) 0.0098(14) 0.0031(14)
C9 0.0195(15) 0.0235(17) 0.0174(16) 0.0086(14) 0.0062(13) 0.0054(13)
C10 0.0178(15) 0.0193(15) 0.0171(15) 0.0100(13) 0.0080(12) 0.0089(12)
C11 0.0207(15) 0.0147(15) 0.0156(15) 0.0077(12) 0.0084(12) 0.0083(12)
C12 0.0175(14) 0.0160(15) 0.0156(15) 0.0075(12) 0.0068(12) 0.0099(12)
C13 0.0191(15) 0.0203(16) 0.0129(15) 0.0078(13) 0.0084(12) 0.0030(13)
C14 0.0215(16) 0.0222(17) 0.0171(16) 0.0075(13) 0.0088(13) 0.0065(13)
C15 0.0183(15) 0.0275(18) 0.0159(16) 0.0082(14) 0.0043(13) -0.0029(13)
C16 0.0311(18) 0.0188(17) 0.0208(17) 0.0035(14) 0.0125(14) -0.0028(14)
C17 0.0266(17) 0.0179(16) 0.0271(18) 0.0093(14) 0.0160(14) 0.0052(14)
C18 0.0198(15) 0.0194(16) 0.0173(16) 0.0081(13) 0.0084(12) 0.0040(13)
C19 0.0178(15) 0.0231(17) 0.0185(16) 0.0080(14) 0.0058(13) 0.0076(13)
C20 0.0230(16) 0.0188(16) 0.0142(15) 0.0062(13) 0.0041(13) 0.0028(13)
C21 0.0249(16) 0.0236(17) 0.0155(16) 0.0081(14) 0.0092(13) 0.0024(14)
C22 0.0186(15) 0.0223(16) 0.0169(15) 0.0072(13) 0.0105(12) 0.0056(13)
C23 0.0135(14) 0.0181(15) 0.0156(15) 0.0059(13) 0.0063(12) 0.0029(12)
C24 0.036(2) 0.032(2) 0.0192(17) 0.0110(16) 0.0081(15) 0.0127(16)
C25 0.0215(15) 0.0172(15) 0.0166(15) 0.0061(13) 0.0071(12) 0.0046(13)
C26 0.0240(16) 0.0212(16) 0.0183(16) 0.0053(14) 0.0113(13) 0.0071(13)
C27 0.0307(18) 0.0262(18) 0.0203(17) 0.0092(15) 0.0161(14) 0.0070(15)
C28 0.0335(19) 0.0237(17) 0.0198(17) 0.0122(14) 0.0134(15) 0.0081(15)
C29 0.0327(19) 0.033(2) 0.0258(18) 0.0193(16) 0.0128(15) 0.0139(16)
C30 0.038(2) 0.038(2) 0.035(2) 0.0241(18) 0.0137(17) 0.0197(18)
C31 0.0251(17) 0.033(2) 0.0297(19) 0.0170(16) 0.0105(15) 0.0181(15)
C32 0.0263(17) 0.0196(16) 0.0262(18) 0.0089(14) 0.0133(14) 0.0079(14)
C33 0.0210(15) 0.0172(15) 0.0123(15) 0.0061(12) 0.0049(12) 0.0068(13)
C34 0.0218(16) 0.0191(16) 0.0149(15) 0.0075(13) 0.0062(12) 0.0046(13)
C35 0.0249(16) 0.0160(15) 0.0119(14) 0.0051(12) 0.0078(12) 0.0043(13)
C36 0.0158(14) 0.0155(15) 0.0175(15) 0.0081(13) 0.0065(12) 0.0076(12)
C37 0.0187(15) 0.0136(15) 0.0177(15) 0.0055(13) 0.0054(12) 0.0037(12)
C38 0.0151(15) 0.0171(16) 0.0307(18) 0.0100(14) 0.0098(13) 0.0048(12)
C39 0.0232(16) 0.0243(17) 0.0299(18) 0.0153(15) 0.0201(14) 0.0124(14)
C40 0.0245(16) 0.0198(16) 0.0179(16) 0.0075(13) 0.0104(13) 0.0109(13)
C41 0.0163(14) 0.0140(14) 0.0166(15) 0.0054(12) 0.0054(12) 0.0040(12)
C42 0.0149(14) 0.0173(15) 0.0200(16) 0.0107(13) 0.0085(12) 0.0054(12)
C43 0.0186(15) 0.0211(16) 0.0188(16) 0.0097(13) 0.0101(13) 0.0095(13)
C44 0.0212(15) 0.0168(15) 0.0140(15) 0.0039(13) 0.0040(12) 0.0069(13)
C45 0.0178(15) 0.0156(15) 0.0216(16) 0.0075(13) 0.0067(13) 0.0035(12)
C46 0.0153(14) 0.0167(15) 0.0188(15) 0.0098(13) 0.0089(12) 0.0069(12)
C47 0.0254(17) 0.0323(19) 0.0200(17) 0.0112(15) 0.0125(14) 0.0079(15)
F1 0.0676(17) 0.0409(14) 0.0286(13) 0.0087(11) -0.0185(12) 0.0122(13)
F2 0.0628(16) 0.0604(17) 0.0452(15) 0.0427(14) 0.0140(13) 0.0127(13)
F3 0.0723(18) 0.0799(19) 0.0419(15) 0.0401(14) 0.0295(13) 0.0580(16)
F4 0.0445(14) 0.0643(17) 0.0349(13) 0.0210(13) 0.0201(11) -0.0134(12)
F5 0.0446(13) 0.0731(17) 0.0409(14) 0.0443(13) 0.0232(11) 0.0264(13)
F6 0.0879(19) 0.0499(15) 0.0489(15) 0.0272(13) 0.0565(15) 0.0399(14)
F14 0.0213(10) 0.0288(11) 0.0207(10) 0.0038(8) 0.0014(8) 0.0109(8)
F15 0.0228(10) 0.0378(12) 0.0205(10) 0.0036(9) -0.0019(8) -0.0004(9)
F16 0.0443(13) 0.0212(11) 0.0296(12) -0.0031(9) 0.0080(10) -0.0008(10)
F17 0.0388(12) 0.0179(10) 0.0376(12) 0.0084(9) 0.0193(10) 0.0099(9)
F18 0.0216(9) 0.0266(10) 0.0238(10) 0.0099(8) 0.0086(8) 0.0101(8)
F37 0.0223(10) 0.0207(10) 0.0176(9) 0.0005(8) 0.0036(8) -0.0008(8)
F38 0.0185(9) 0.0260(11) 0.0430(13) 0.0100(10) 0.0132(9) -0.0010(8)
F39 0.0340(11) 0.0397(12) 0.0396(12) 0.0220(11) 0.0287(10) 0.0138(10)
F40 0.0355(11) 0.0341(11) 0.0154(10) 0.0072(9) 0.0123(8) 0.0129(9)
F41 0.0208(9) 0.0185(9) 0.0204(10) 0.0027(8) 0.0057(8) -0.0002(8)
O1 0.0197(12) 0.0304(14) 0.0296(14) 0.0117(11) 0.0061(10) 0.0026(10)
C48 0.0205(16) 0.0198(16) 0.0235(17) 0.0096(14) 0.0070(13) 0.0031(13)
C49 0.0277(18) 0.031(2) 0.031(2) 0.0138(17) 0.0121(16) 0.0028(16)
C50 0.0266(18) 0.0276(19) 0.0244(18) 0.0097(15) 0.0060(15) -0.0019(15)

loop_
_atom_type_symbol
_atom_type_description
_atom_type_scat_dispersion_real
_atom_type_scat_dispersion_imag
_atom_type_scat_source
C C 0.0033 0.0016 'International Tables Vol C Tables 4.2.6.8 and 6.1.1.4'
H H 0 0 'International Tables Vol C Tables 4.2.6.8 and 6.1.1.4'
N N 0.0061 0.0033 'International Tables Vol C Tables 4.2.6.8 and 6.1.1.4'
O O 0.0106 0.006 'International Tables Vol C Tables 4.2.6.8 and 6.1.1.4'
F F 0.0171 0.0103 'International Tables Vol C Tables 4.2.6.8 and 6.1.1.4'
S S 0.1246 0.1234 'International Tables Vol C Tables 4.2.6.8 and 6.1.1.4'
Pt Pt -1.7033 8.3905 'International Tables Vol C Tables 4.2.6.8 and 6.1.1.4'
Pb Pb -3.3944 10.1111 'International Tables Vol C Tables 4.2.6.8 and 6.1.1.4'

loop_
_geom_angle_atom_site_label_1
_geom_angle_atom_site_label_2
_geom_angle_atom_site_label_3
_geom_angle
C13 Pt1 C10 92.86(12)
C13 Pt1 N1 167.02(10)
C10 Pt1 N1 80.66(11)
C13 Pt1 S1 88.64(8)
C10 Pt1 S1 175.70(8)
N1 Pt1 S1 97.07(7)
C13 Pt1 Pb1 97.63(8)
C10 Pt1 Pb1 88.65(8)
N1 Pt1 Pb1 93.47(6)
S1 Pt1 Pb1 95.148(19)
C33 Pt2 C36 95.25(12)
C33 Pt2 N3 81.09(11)
C36 Pt2 N3 176.30(10)
C33 Pt2 S2 172.05(9)
C36 Pt2 S2 92.63(8)
N3 Pt2 S2 91.02(7)
N4 Pb1 N2 142.11(8)
N4 Pb1 S2 58.88(6)
N2 Pb1 S2 83.98(6)
N4 Pb1 Pt1 93.48(5)
N2 Pb1 Pt1 80.33(5)
S2 Pb1 Pt1 93.043(16)
C23 S1 Pt1 109.08(10)
C46 S2 Pt2 109.22(10)
C46 S2 Pb1 84.16(11)
Pt2 S2 Pb1 86.10(2)
C2 N1 C12 119.3(3)
C2 N1 Pt1 125.9(2)
C12 N1 Pt1 114.6(2)
C19 N2 C23 119.6(3)
C19 N2 Pb1 113.8(2)
C23 N2 Pb1 126.43(19)
C25 N3 C35 119.3(3)
C25 N3 Pt2 126.6(2)
C35 N3 Pt2 114.0(2)
C42 N4 C46 119.3(3)
C42 N4 Pb1 138.6(2)
C46 N4 Pb1 101.94(18)
N1 C2 C3 122.3(3)
N1 C2 H2 118.8
C3 C2 H2 118.8
C2 C3 C4 119.0(3)
C2 C3 H3 120.5
C4 C3 H3 120.5
C5 C4 C3 118.9(3)
C5 C4 H4 120.5
C3 C4 H4 120.5
C4 C5 C12 120.3(3)
C4 C5 H5 119.9
C12 C5 H5 119.9
C7 C6 C11 120.2(3)
C7 C6 H6 119.9
C11 C6 H6 119.9
C6 C7 C8 120.2(3)
C6 C7 H7 119.9
C8 C7 H7 119.9
C7 C8 C9 120.2(3)
C7 C8 H8 119.9
C9 C8 H8 119.9
C10 C9 C8 120.9(3)
C10 C9 H9 119.5
C8 C9 H9 119.5
C9 C10 C11 118.3(3)
C9 C10 Pt1 127.9(2)
C11 C10 Pt1 113.8(2)
C6 C11 C10 120.2(3)
C6 C11 C12 123.5(3)
C10 C11 C12 116.3(3)
N1 C12 C5 120.1(3)
N1 C12 C11 114.4(3)
C5 C12 C11 125.5(3)
C14 C13 C18 113.5(3)
C14 C13 Pt1 131.1(2)
C18 C13 Pt1 115.3(2)
F14 C14 C13 120.7(3)
F14 C14 C15 115.1(3)
C13 C14 C15 124.1(3)
F15 C15 C16 120.3(3)
F15 C15 C14 120.1(3)
C16 C15 C14 119.6(3)
F16 C16 C15 121.1(3)
F16 C16 C17 119.9(3)
C15 C16 C17 119.0(3)
F17 C17 C16 119.8(3)
F17 C17 C18 120.7(3)
C16 C17 C18 119.5(3)
F18 C18 C17 116.5(3)
F18 C18 C13 119.3(3)
C17 C18 C13 124.2(3)
N2 C19 C20 122.9(3)
N2 C19 H19 118.6
C20 C19 H19 118.6
C19 C20 C21 118.1(3)
C19 C20 C24 120.9(3)
C21 C20 C24 121.0(3)
C22 C21 C20 119.5(3)
C22 C21 H21 120.2
C20 C21 H21 120.2
C21 C22 C23 119.8(3)
C21 C22 H22 120.1
C23 C22 H22 120.1
N2 C23 C22 120.1(3)
N2 C23 S1 120.5(2)
C22 C23 S1 119.4(2)
F3 C24 F1 108.2(3)
F3 C24 F2 105.5(3)
F1 C24 F2 105.4(3)
F3 C24 C20 112.0(3)
F1 C24 C20 112.9(3)
F2 C24 C20 112.5(3)
N3 C25 C26 122.7(3)
N3 C25 H25 118.6
C26 C25 H25 118.6
C27 C26 C25 118.3(3)
C27 C26 H26 120.8
C25 C26 H26 120.8
C26 C27 C28 119.6(3)
C26 C27 H27 120.2
C28 C27 H27 120.2
C27 C28 C35 120.1(3)
C27 C28 H28 120
C35 C28 H28 120
C30 C29 C34 120.1(3)
C30 C29 H29 120
C34 C29 H29 120
C29 C30 C31 119.6(3)
C29 C30 H30 120.2
C31 C30 H30 120.2
C30 C31 C32 120.6(3)
C30 C31 H31 119.7
C32 C31 H31 119.7
C33 C32 C31 120.9(3)
C33 C32 H32 119.6
C31 C32 H32 119.6
C32 C33 C34 117.6(3)
C32 C33 Pt2 128.4(2)
C34 C33 Pt2 114.0(2)
C29 C34 C33 121.2(3)
C29 C34 C35 122.3(3)
C33 C34 C35 116.5(3)
N3 C35 C28 119.9(3)
N3 C35 C34 114.4(3)
C28 C35 C34 125.7(3)
C37 C36 C41 113.2(3)
C37 C36 Pt2 124.0(2)
C41 C36 Pt2 122.4(2)
F37 C37 C36 119.7(3)
F37 C37 C38 116.0(3)
C36 C37 C38 124.2(3)
F38 C38 C39 119.5(3)
F38 C38 C37 120.9(3)
C39 C38 C37 119.5(3)
F39 C39 C38 120.8(3)
F39 C39 C40 120.1(3)
C38 C39 C40 119.1(3)
F40 C40 C41 121.2(3)
F40 C40 C39 119.6(3)
C41 C40 C39 119.2(3)
F41 C41 C40 116.1(3)
F41 C41 C36 119.3(3)
C40 C41 C36 124.6(3)
N4 C42 C43 121.4(3)
N4 C42 H42 119.3
C43 C42 H42 119.3
C42 C43 C44 119.2(3)
C42 C43 C47 121.1(3)
C44 C43 C47 119.6(3)
C45 C44 C43 119.7(3)
C45 C44 H44 120.2
C43 C44 H44 120.2
C44 C45 C46 117.9(3)
C44 C45 H45 121.1
C46 C45 H45 121.1
N4 C46 C45 122.6(3)
N4 C46 S2 114.9(2)
C45 C46 S2 122.5(2)
F6 C47 F4 107.9(3)
F6 C47 F5 106.2(3)
F4 C47 F5 104.9(3)
F6 C47 C43 112.6(3)
F4 C47 C43 112.7(3)
F5 C47 C43 112.0(3)
O1 C48 C50 121.9(3)
O1 C48 C49 120.5(3)
C50 C48 C49 117.6(3)
C48 C49 H49A 109.5
C48 C49 H49B 109.5
H49A C49 H49B 109.5
C48 C49 H49C 109.5
H49A C49 H49C 109.5
H49B C49 H49C 109.5
C48 C50 H50A 109.5
C48 C50 H50B 109.5
H50A C50 H50B 109.5
C48 C50 H50C 109.5
H50A C50 H50C 109.5
H50B C50 H50C 109.5

loop_
_geom_bond_atom_site_label_1
_geom_bond_atom_site_label_2
_geom_bond_distance
Pt1 C13 2.018(3)
Pt1 C10 2.017(3)
Pt1 N1 2.087(2)
Pt1 S1 2.3939(7)
Pt1 Pb1 2.78628(17)
Pt2 C33 2.001(3)
Pt2 C36 2.011(3)
Pt2 N3 2.089(3)
Pt2 S2 2.3884(7)
Pb1 N4 2.566(3)
Pb1 N2 2.603(3)
Pb1 S2 2.7728(8)
S1 C23 1.741(3)
S2 C46 1.766(3)
N1 C2 1.343(4)
N1 C12 1.362(4)
N2 C19 1.339(4)
N2 C23 1.346(4)
N3 C25 1.343(4)
N3 C35 1.365(4)
N4 C42 1.336(4)
N4 C46 1.343(4)
C2 C3 1.374(4)
C2 H2 0.93
C3 C4 1.383(5)
C3 H3 0.93
C4 C5 1.377(5)
C4 H4 0.93
C5 C12 1.386(4)
C5 H5 0.93
C6 C7 1.377(5)
C6 C11 1.396(4)
C6 H6 0.93
C7 C8 1.384(5)
C7 H7 0.93
C8 C9 1.390(4)
C8 H8 0.93
C9 C10 1.388(4)
C9 H9 0.93
C10 C11 1.416(4)
C11 C12 1.468(4)
C13 C14 1.381(4)
C13 C18 1.392(4)
C14 F14 1.362(3)
C14 C15 1.384(5)
C15 F15 1.346(4)
C15 C16 1.370(5)
C16 F16 1.343(4)
C16 C17 1.374(5)
C17 F17 1.349(4)
C17 C18 1.375(5)
C18 F18 1.366(3)
C19 C20 1.375(4)
C19 H19 0.93
C20 C21 1.394(4)
C20 C24 1.496(4)
C21 C22 1.366(4)
C21 H21 0.93
C22 C23 1.408(4)
C22 H22 0.93
C24 F3 1.327(4)
C24 F1 1.327(4)
C24 F2 1.331(4)
C25 C26 1.386(4)
C25 H25 0.93
C26 C27 1.379(4)
C26 H26 0.93
C27 C28 1.381(5)
C27 H27 0.93
C28 C35 1.394(4)
C28 H28 0.93
C29 C30 1.382(5)
C29 C34 1.394(4)
C29 H29 0.93
C30 C31 1.383(5)
C30 H30 0.93
C31 C32 1.396(4)
C31 H31 0.93
C32 C33 1.392(4)
C32 H32 0.93
C33 C34 1.409(4)
C34 C35 1.467(4)
C36 C37 1.385(4)
C36 C41 1.388(4)
C37 F37 1.360(4)
C37 C38 1.385(4)
C38 F38 1.351(4)
C38 C39 1.365(5)
C39 F39 1.347(3)
C39 C40 1.380(5)
C40 F40 1.345(4)
C40 C41 1.375(4)
C41 F41 1.357(3)
C42 C43 1.382(4)
C42 H42 0.93
C43 C44 1.386(4)
C43 C47 1.490(4)
C44 C45 1.376(4)
C44 H44 0.93
C45 C46 1.387(4)
C45 H45 0.93
C47 F6 1.326(4)
C47 F4 1.333(4)
C47 F5 1.339(4)
O1 C48 1.213(4)
C48 C50 1.499(4)
C48 C49 1.507(5)
C49 H49A 0.96
C49 H49B 0.96
C49 H49C 0.96
C50 H50A 0.96
C50 H50B 0.96
C50 H50C 0.96
